data_1517637
loop_
_publ_author_name
'Tiffany M. Smith'
'Jose Vargas'
'Diona Symester'
'Michael Tichenor'
'Charles J. O-Connor'
'Jon Zubieta'

_publ_section_title
;
 Metal-organophosphonate chemistry: Hydrothermal syntheses and structures
 of copper(II)-xylyldiphosphonates with organonitrogen coligands
;
_journal_name_full
;
Inorganica Chimica Acta
;
_journal_page_first 63
_journal_page_last 77
_journal_volume 403
_journal_year 2013
_chemical_formula_moiety 'C16 H14 Cu N2 O4 P, 3(H2 O)'
_chemical_formula_sum 'C16 H20 Cu N2 O7 P'
_chemical_formula_weight 446.85
_space_group_IT_number 2
_symmetry_cell_setting triclinic
_symmetry_space_group_name_Hall '-P 1'
_symmetry_space_group_name_H-M 'P -1'
_atom_sites_solution_hydrogens geom
_atom_sites_solution_primary direct
_atom_sites_solution_secondary difmap
_cell_angle_alpha 116.021(3)
_cell_angle_beta 93.494(3)
_cell_angle_gamma 95.651(3)
_cell_formula_units_Z 2
_cell_length_a 6.8782(12)
_cell_length_b 11.792(2)
_cell_length_c 11.808(2)
_cell_measurement_reflns_used 6382
_cell_measurement_temperature 90(2)
_cell_measurement_theta_max 27.08
_cell_measurement_theta_min 3.34
_cell_volume 850.6(3)
_computing_cell_refinement 'Bruker SAINT (Bruker, 2011)'
_computing_data_collection 'Bruker APEX2 (Bruker, 2011)'
_computing_data_reduction 'Bruker SAINT (Bruker, 2011)'
_computing_molecular_graphics 'CrystalMaker (Palmer, 2010)'
_computing_publication_material 'Bruker SHELXTL (Bruker, 2011)'
_computing_structure_refinement 'SHELXL-97 (Sheldrick, 2008)'
_computing_structure_solution 'SHELXS-97 (Sheldrick, 2008)'
_diffrn_ambient_temperature 90(2)
_diffrn_measured_fraction_theta_full 0.991
_diffrn_measured_fraction_theta_max 0.991
_diffrn_measurement_device_type 'Bruker APEX-II CCD'
_diffrn_measurement_method '\f and \w scans'
_diffrn_radiation_monochromator graphite
_diffrn_radiation_source 'fine-focus sealed tube'
_diffrn_radiation_type MoK\a
_diffrn_radiation_wavelength 0.71073
_diffrn_reflns_av_R_equivalents 0.0282
_diffrn_reflns_av_sigmaI/netI 0.0326
_diffrn_reflns_limit_h_max 8
_diffrn_reflns_limit_h_min -8
_diffrn_reflns_limit_k_max 13
_diffrn_reflns_limit_k_min -13
_diffrn_reflns_limit_l_max 14
_diffrn_reflns_limit_l_min -14
_diffrn_reflns_number 9097
_diffrn_reflns_theta_full 25.02
_diffrn_reflns_theta_max 25.02
_diffrn_reflns_theta_min 1.93
_exptl_absorpt_coefficient_mu 1.423
_exptl_absorpt_correction_T_max 0.972
_exptl_absorpt_correction_T_min 0.966
_exptl_absorpt_correction_type multi-scan
_exptl_absorpt_process_details 'SADABS SHELXL-97 (Sheldrick, 2008)'
_exptl_crystal_colour blue
_exptl_crystal_density_diffrn 1.745
_exptl_crystal_density_method 'not measured'
_exptl_crystal_description rod
_exptl_crystal_F_000 460
_exptl_crystal_size_max 0.1
_exptl_crystal_size_mid 0.02
_exptl_crystal_size_min 0.02
_refine_diff_density_max 1.107
_refine_diff_density_min -1.204
_refine_diff_density_rms 0.176
_refine_ls_extinction_method none
_refine_ls_goodness_of_fit_ref 1.060
_refine_ls_hydrogen_treatment mixed
_refine_ls_matrix_type full
_refine_ls_number_parameters 263
_refine_ls_number_reflns 2967
_refine_ls_number_restraints 9
_refine_ls_restrained_S_all 1.060
_refine_ls_R_factor_all 0.0628
_refine_ls_R_factor_gt 0.0534
_refine_ls_shift/su_max 0.000
_refine_ls_shift/su_mean 0.000
_refine_ls_structure_factor_coef Fsqd
_refine_ls_weighting_details 'calc w=1/[\s^2^(Fo^2^)+(0.0990P)^2^+4.4541P] where P=(Fo^2^+2Fc^2^)/3'
_refine_ls_weighting_scheme calc
_refine_ls_wR_factor_gt 0.1603
_refine_ls_wR_factor_ref 0.1677
_reflns_number_gt 2546
_reflns_number_total 2967
_reflns_threshold_expression >2sigma(I)
_cod_data_source_file ICA-2013-403-63-77-3.cif
_cod_data_source_block compound_3
_cod_original_sg_symbol_Hall -P1
_cod_original_sg_symbol_H-M P-1
_cod_database_code 1517637

loop_
_symmetry_equiv_pos_as_xyz
'x, y, z'
'-x, -y, -z'

loop_
_atom_site_label
_atom_site_type_symbol
_atom_site_fract_x
_atom_site_fract_y
_atom_site_fract_z
_atom_site_U_iso_or_equiv
_atom_site_adp_type
_atom_site_occupancy
_atom_site_symmetry_multiplicity
_atom_site_calc_flag
_atom_site_refinement_flags
Cu1 Cu 0.65130(9) 0.81049(5) -0.00535(6) 0.0127(2) Uani 1 1 d .
P1 P 0.45801(18) 1.04564(12) 0.17554(11) 0.0103(3) Uani 1 1 d .
O1 O 0.5197(5) 0.8545(3) -0.1259(3) 0.0158(8) Uani 1 1 d .
O2 O 0.9629(6) 0.8478(5) -0.0454(4) 0.0398(13) Uani 1 1 d .
H2A' H 0.9828 0.7883 -0.1144 0.048 Uiso 1 1 calc R
H2B' H 1.0565 0.8776 0.0153 0.048 Uiso 1 1 d R
O3 O 0.6275(5) 0.9648(3) 0.1441(3) 0.0145(8) Uani 1 1 d .
O4 O 0.2576(5) 0.9682(4) 0.1408(4) 0.0206(8) Uani 1 1 d .
O90 O 0.0141(8) 0.8965(5) 0.7276(9) 0.091(3) Uani 1 1 d D
H90A H -0.041(15) 0.943(10) 0.702(12) 0.109 Uiso 1 1 d D
H90B H 0.127(8) 0.936(9) 0.764(10) 0.109 Uiso 1 1 d D
O91 O 0.9573(14) 0.6403(7) 0.5383(6) 0.087(3) Uani 1 1 d D
H91A H 0.862(12) 0.651(10) 0.495(10) 0.104 Uiso 1 1 d D
H91B H 1.002(16) 0.718(4) 0.594(8) 0.104 Uiso 1 1 d D
O92 O 0.1710(15) 0.6956(11) 0.7716(10) 0.108(3) Uani 1 1 d D
H92A H 0.148(19) 0.662(13) 0.686(3) 0.130 Uiso 1 1 d D
H92B H 0.289(11) 0.742(12) 0.785(11) 0.130 Uiso 1 1 d D
N1 N 0.6415(6) 0.6281(4) -0.1424(4) 0.0165(9) Uani 1 1 d .
N2 N 0.7357(7) 0.7271(4) 0.1039(5) 0.0189(10) Uani 1 1 d .
C1 C 0.6005(9) 0.5822(6) -0.2671(6) 0.0263(13) Uani 1 1 d .
H1 H 0.5648 0.6381 -0.3007 0.032 Uiso 1 1 calc R
C2 C 0.6076(10) 0.4561(6) -0.3501(7) 0.0374(16) Uani 1 1 d .
H2 H 0.5828 0.4275 -0.4391 0.045 Uiso 1 1 calc R
C3 C 0.6509(10) 0.3728(6) -0.3030(7) 0.0401(18) Uani 1 1 d .
H3 H 0.6530 0.2857 -0.3594 0.048 Uiso 1 1 calc R
C4 C 0.6918(8) 0.4154(5) -0.1728(7) 0.0314(15) Uani 1 1 d .
C5 C 0.7393(9) 0.3370(6) -0.1145(8) 0.0366(17) Uani 1 1 d .
H5 H 0.7389 0.2483 -0.1654 0.044 Uiso 1 1 calc R
C6 C 0.7857(9) 0.3882(7) 0.0142(9) 0.0396(19) Uani 1 1 d .
H6 H 0.8168 0.3344 0.0514 0.048 Uiso 1 1 calc R
C7 C 0.7882(8) 0.5223(6) 0.0941(7) 0.0270(14) Uani 1 1 d .
C8 C 0.8375(9) 0.5818(7) 0.2267(7) 0.0331(16) Uani 1 1 d .
H8 H 0.8709 0.5331 0.2693 0.040 Uiso 1 1 calc R
C9 C 0.8369(9) 0.7110(7) 0.2940(7) 0.0313(15) Uani 1 1 d .
H9 H 0.8713 0.7524 0.3834 0.038 Uiso 1 1 calc R
C10 C 0.7849(8) 0.7809(6) 0.2295(6) 0.0226(12) Uani 1 1 d .
H10 H 0.7847 0.8701 0.2769 0.027 Uiso 1 1 calc R
C11 C 0.7386(7) 0.6000(5) 0.0385(6) 0.0194(12) Uani 1 1 d .
C12 C 0.6892(7) 0.5464(5) -0.0958(6) 0.0203(12) Uani 1 1 d .
C13 C 0.4956(9) 1.1400(5) 0.3478(5) 0.0187(11) Uani 1 1 d .
H13A H 0.6221 1.1971 0.3706 0.022 Uiso 1 1 calc R
H13B H 0.3902 1.1948 0.3731 0.022 Uiso 1 1 calc R
C14 C 0.4978(9) 1.0667(5) 0.4249(5) 0.0210(12) Uani 1 1 d .
C15 C 0.6739(9) 1.0538(5) 0.4802(5) 0.0223(12) Uani 1 1 d .
H15 H 0.7947 1.0904 0.4672 0.027 Uiso 1 1 calc R
C16 C 0.6770(9) 0.9883(5) 0.5541(5) 0.0231(13) Uani 1 1 d .
H16 H 0.7993 0.9812 0.5905 0.028 Uiso 1 1 calc R

loop_
_atom_site_aniso_label
_atom_site_aniso_U_11
_atom_site_aniso_U_22
_atom_site_aniso_U_33
_atom_site_aniso_U_23
_atom_site_aniso_U_13
_atom_site_aniso_U_12
Cu1 0.0167(4) 0.0103(4) 0.0139(4) 0.0065(3) 0.0051(2) 0.0061(2)
P1 0.0124(6) 0.0094(6) 0.0079(6) 0.0024(5) 0.0018(5) 0.0036(5)
O1 0.023(2) 0.0122(18) 0.0123(17) 0.0048(15) 0.0022(15) 0.0044(15)
O2 0.022(2) 0.056(3) 0.017(2) -0.003(2) 0.0033(17) -0.014(2)
O3 0.0152(18) 0.0178(18) 0.0114(17) 0.0062(15) 0.0020(14) 0.0075(15)
O4 0.0129(18) 0.030(2) 0.022(2) 0.0148(18) 0.0025(15) 0.0025(16)
O90 0.015(3) 0.027(3) 0.165(8) -0.018(4) 0.014(4) 0.001(2)
O91 0.131(7) 0.074(5) 0.034(3) 0.015(3) -0.015(4) -0.024(5)
O92 0.106(7) 0.111(8) 0.113(7) 0.056(7) 0.011(6) 0.010(6)
N1 0.011(2) 0.012(2) 0.024(2) 0.0062(19) 0.0022(18) 0.0024(17)
N2 0.016(2) 0.017(2) 0.030(3) 0.016(2) 0.0059(19) 0.0043(18)
C1 0.024(3) 0.021(3) 0.025(3) 0.004(3) -0.001(2) 0.003(2)
C2 0.040(4) 0.021(3) 0.034(4) -0.005(3) 0.003(3) 0.008(3)
C3 0.032(4) 0.015(3) 0.055(5) -0.002(3) 0.005(3) 0.007(3)
C4 0.011(3) 0.013(3) 0.066(5) 0.012(3) 0.007(3) 0.003(2)
C5 0.015(3) 0.018(3) 0.082(6) 0.025(3) 0.014(3) 0.008(2)
C6 0.014(3) 0.031(4) 0.098(7) 0.047(4) 0.019(3) 0.012(3)
C7 0.012(3) 0.030(3) 0.055(4) 0.032(3) 0.008(3) 0.004(2)
C8 0.018(3) 0.046(4) 0.066(5) 0.049(4) 0.016(3) 0.015(3)
C9 0.020(3) 0.045(4) 0.045(4) 0.035(3) 0.002(3) 0.006(3)
C10 0.020(3) 0.028(3) 0.030(3) 0.021(3) 0.004(2) 0.007(2)
C11 0.007(2) 0.016(3) 0.040(3) 0.016(3) 0.004(2) 0.003(2)
C12 0.007(2) 0.012(3) 0.039(3) 0.009(2) 0.007(2) 0.002(2)
C13 0.035(3) 0.011(2) 0.007(2) 0.002(2) 0.004(2) 0.000(2)
C14 0.040(3) 0.012(3) 0.006(2) 0.000(2) 0.002(2) 0.000(2)
C15 0.036(3) 0.015(3) 0.008(2) 0.000(2) 0.000(2) -0.004(2)
C16 0.039(3) 0.017(3) 0.008(2) 0.002(2) 0.000(2) -0.002(2)

loop_
_atom_type_symbol
_atom_type_description
_atom_type_scat_dispersion_real
_atom_type_scat_dispersion_imag
_atom_type_scat_source
C C 0.0033 0.0016 'International Tables Vol C Tables 4.2.6.8 and 6.1.1.4'
N N 0.0061 0.0033 'International Tables Vol C Tables 4.2.6.8 and 6.1.1.4'
O O 0.0106 0.0060 'International Tables Vol C Tables 4.2.6.8 and 6.1.1.4'
P P 0.1023 0.0942 'International Tables Vol C Tables 4.2.6.8 and 6.1.1.4'
Cu Cu 0.3201 1.2651 'International Tables Vol C Tables 4.2.6.8 and 6.1.1.4'
H H 0.0000 0.0000 'International Tables Vol C Tables 4.2.6.8 and 6.1.1.4'

loop_
_geom_angle_atom_site_label_1
_geom_angle_atom_site_label_2
_geom_angle_atom_site_label_3
_geom_angle
_geom_angle_site_symmetry_1
_geom_angle_site_symmetry_3
O1 Cu1 O3 96.68(14) . .
O1 Cu1 N2 165.75(17) . .
O3 Cu1 N2 90.67(17) . .
O1 Cu1 N1 90.14(16) . .
O3 Cu1 N1 166.90(17) . .
N2 Cu1 N1 80.41(19) . .
O1 Cu1 O2 97.46(17) . .
O3 Cu1 O2 102.68(16) . .
N2 Cu1 O2 92.78(19) . .
N1 Cu1 O2 87.43(17) . .
O4 P1 O1 114.2(2) . 2_675
O4 P1 O3 113.8(2) . .
O1 P1 O3 111.3(2) 2_675 .
O4 P1 C13 107.8(2) . .
O1 P1 C13 103.7(2) 2_675 .
O3 P1 C13 104.9(2) . .
P1 O1 Cu1 140.1(2) 2_675 .
Cu1 O2 H2A' 109.5 . .
Cu1 O2 H2B' 119.5 . .
H2A' O2 H2B' 117.4 . .
P1 O3 Cu1 129.7(2) . .
H90A O90 H90B 107(5) . .
H91A O91 H91B 102(5) . .
H92A O92 H92B 100(4) . .
C1 N1 C12 117.9(5) . .
C1 N1 Cu1 128.8(4) . .
C12 N1 Cu1 113.3(4) . .
C10 N2 C11 117.5(5) . .
C10 N2 Cu1 128.4(4) . .
C11 N2 Cu1 114.0(4) . .
N1 C1 C2 122.6(6) . .
N1 C1 H1 118.7 . .
C2 C1 H1 118.7 . .
C3 C2 C1 119.5(7) . .
C3 C2 H2 120.3 . .
C1 C2 H2 120.3 . .
C2 C3 C4 120.2(6) . .
C2 C3 H3 119.9 . .
C4 C3 H3 119.9 . .
C3 C4 C12 116.3(6) . .
C3 C4 C5 124.6(6) . .
C12 C4 C5 119.0(7) . .
C6 C5 C4 120.6(6) . .
C6 C5 H5 119.7 . .
C4 C5 H5 119.7 . .
C5 C6 C7 121.2(6) . .
C5 C6 H6 119.4 . .
C7 C6 H6 119.4 . .
C11 C7 C8 116.9(6) . .
C11 C7 C6 118.8(6) . .
C8 C7 C6 124.3(6) . .
C9 C8 C7 119.6(5) . .
C9 C8 H8 120.2 . .
C7 C8 H8 120.2 . .
C8 C9 C10 119.3(6) . .
C8 C9 H9 120.3 . .
C10 C9 H9 120.3 . .
N2 C10 C9 122.6(6) . .
N2 C10 H10 118.7 . .
C9 C10 H10 118.7 . .
N2 C11 C7 124.1(6) . .
N2 C11 C12 115.9(5) . .
C7 C11 C12 120.0(5) . .
N1 C12 C4 123.3(6) . .
N1 C12 C11 116.4(5) . .
C4 C12 C11 120.3(5) . .
C14 C13 P1 116.4(4) . .
C14 C13 H13A 108.2 . .
P1 C13 H13A 108.2 . .
C14 C13 H13B 108.2 . .
P1 C13 H13B 108.2 . .
H13A C13 H13B 107.3 . .
C15 C14 C16 117.7(5) . 2_676
C15 C14 C13 121.2(5) . .
C16 C14 C13 121.1(5) 2_676 .
C14 C15 C16 121.5(6) . .
C14 C15 H15 119.2 . .
C16 C15 H15 119.2 . .
C15 C16 C14 120.8(6) . 2_676
C15 C16 H16 119.6 . .
C14 C16 H16 119.6 2_676 .

loop_
_geom_bond_atom_site_label_1
_geom_bond_atom_site_label_2
_geom_bond_distance
_geom_bond_site_symmetry_2
Cu1 O1 1.924(4) .
Cu1 O3 1.931(3) .
Cu1 N2 2.026(4) .
Cu1 N1 2.038(4) .
Cu1 O2 2.265(4) .
P1 O4 1.502(4) .
P1 O1 1.528(4) 2_675
P1 O3 1.538(4) .
P1 C13 1.826(5) .
O1 P1 1.528(4) 2_675
O2 H2A' 0.8400 .
O2 H2B' 0.8543 .
O90 H90A 0.85(2) .
O90 H90B 0.85(2) .
O91 H91A 0.87(2) .
O91 H91B 0.87(2) .
O92 H92A 0.90(2) .
O92 H92B 0.90(2) .
N1 C1 1.327(7) .
N1 C12 1.358(7) .
N2 C10 1.337(8) .
N2 C11 1.355(7) .
C1 C2 1.384(8) .
C1 H1 0.9500 .
C2 C3 1.371(10) .
C2 H2 0.9500 .
C3 C4 1.391(11) .
C3 H3 0.9500 .
C4 C12 1.410(8) .
C4 C5 1.423(10) .
C5 C6 1.369(11) .
C5 H5 0.9500 .
C6 C7 1.440(10) .
C6 H6 0.9500 .
C7 C11 1.397(8) .
C7 C8 1.407(10) .
C8 C9 1.375(10) .
C8 H8 0.9500 .
C9 C10 1.401(8) .
C9 H9 0.9500 .
C10 H10 0.9500 .
C11 C12 1.428(9) .
C13 C14 1.507(7) .
C13 H13A 0.9900 .
C13 H13B 0.9900 .
C14 C15 1.394(9) .
C14 C16 1.397(9) 2_676
C15 C16 1.396(8) .
C15 H15 0.9500 .
C16 C14 1.397(9) 2_676
C16 H16 0.9500 .

loop_
_geom_torsion_atom_site_label_1
_geom_torsion_atom_site_label_2
_geom_torsion_atom_site_label_3
_geom_torsion_atom_site_label_4
_geom_torsion
_geom_torsion_site_symmetry_1
_geom_torsion_site_symmetry_4
O3 Cu1 O1 P1 62.4(4) . 2_675
N2 Cu1 O1 P1 -177.0(6) . 2_675
N1 Cu1 O1 P1 -128.8(4) . 2_675
O2 Cu1 O1 P1 -41.4(4) . 2_675
O4 P1 O3 Cu1 42.9(3) . .
O1 P1 O3 Cu1 -87.9(3) 2_675 .
C13 P1 O3 Cu1 160.5(3) . .
O1 Cu1 O3 P1 36.5(3) . .
N2 Cu1 O3 P1 -131.3(3) . .
N1 Cu1 O3 P1 -84.5(7) . .
O2 Cu1 O3 P1 135.7(3) . .
O1 Cu1 N1 C1 13.6(5) . .
O3 Cu1 N1 C1 135.2(7) . .
N2 Cu1 N1 C1 -177.1(5) . .
O2 Cu1 N1 C1 -83.8(5) . .
O1 Cu1 N1 C12 -168.2(4) . .
O3 Cu1 N1 C12 -46.6(9) . .
N2 Cu1 N1 C12 1.1(3) . .
O2 Cu1 N1 C12 94.4(4) . .
O1 Cu1 N2 C10 -131.8(7) . .
O3 Cu1 N2 C10 -10.5(5) . .
N1 Cu1 N2 C10 179.1(5) . .
O2 Cu1 N2 C10 92.2(5) . .
O1 Cu1 N2 C11 47.3(9) . .
O3 Cu1 N2 C11 168.6(4) . .
N1 Cu1 N2 C11 -1.8(4) . .
O2 Cu1 N2 C11 -88.7(4) . .
C12 N1 C1 C2 -1.0(8) . .
Cu1 N1 C1 C2 177.1(5) . .
N1 C1 C2 C3 2.7(10) . .
C1 C2 C3 C4 -1.5(10) . .
C2 C3 C4 C12 -1.1(9) . .
C2 C3 C4 C5 -179.6(6) . .
C3 C4 C5 C6 177.2(6) . .
C12 C4 C5 C6 -1.2(9) . .
C4 C5 C6 C7 -0.1(9) . .
C5 C6 C7 C11 1.2(8) . .
C5 C6 C7 C8 -178.9(6) . .
C11 C7 C8 C9 -0.7(8) . .
C6 C7 C8 C9 179.4(5) . .
C7 C8 C9 C10 0.7(9) . .
C11 N2 C10 C9 -0.5(8) . .
Cu1 N2 C10 C9 178.6(4) . .
C8 C9 C10 N2 -0.1(9) . .
C10 N2 C11 C7 0.5(8) . .
Cu1 N2 C11 C7 -178.7(4) . .
C10 N2 C11 C12 -178.7(5) . .
Cu1 N2 C11 C12 2.1(6) . .
C8 C7 C11 N2 0.1(8) . .
C6 C7 C11 N2 180.0(5) . .
C8 C7 C11 C12 179.3(5) . .
C6 C7 C11 C12 -0.9(8) . .
C1 N1 C12 C4 -1.8(8) . .
Cu1 N1 C12 C4 179.7(4) . .
C1 N1 C12 C11 178.1(5) . .
Cu1 N1 C12 C11 -0.3(6) . .
C3 C4 C12 N1 2.9(8) . .
C5 C4 C12 N1 -178.5(5) . .
C3 C4 C12 C11 -177.0(5) . .
C5 C4 C12 C11 1.6(8) . .
N2 C11 C12 N1 -1.2(7) . .
C7 C11 C12 N1 179.6(5) . .
N2 C11 C12 C4 178.7(5) . .
C7 C11 C12 C4 -0.5(8) . .
O4 P1 C13 C14 63.1(5) . .
O1 P1 C13 C14 -175.4(4) 2_675 .
O3 P1 C13 C14 -58.5(5) . .
P1 C13 C14 C15 102.2(5) . .
P1 C13 C14 C16 -79.3(6) . 2_676
C16 C14 C15 C16 0.0(9) 2_676 .
C13 C14 C15 C16 178.6(5) . .
C14 C15 C16 C14 0.0(9) . 2_676
